data_2243266
loop_
_publ_author_name
'Carrie, Daniel'
'Roisnel, Thierry'
'Simonneaux, Gerard'

_publ_section_title
;
 Crystal structure of
 {4-[10,15,20-tris(4-methoxyphenyl)porphyrin-5-yl]benzyl
 2-diazoacetato}zinc(II)
;
_journal_coeditor_code HB7871
_journal_issue 2
_journal_name_full 'Acta Crystallographica Section E'
_journal_page_first 273
_journal_page_last 275
_journal_paper_doi 10.1107/S2056989020001085
_journal_volume 76
_journal_year 2020
_chemical_absolute_configuration ad
_chemical_compound_source 'synthesis as described'
_chemical_formula_iupac '[Zn (C50 H36 N6 O5)]'
_chemical_formula_moiety 'C50 H36 N6 O5 Zn'
_chemical_formula_sum 'C50 H36 N6 O5 Zn'
_chemical_formula_weight 866.22
_chemical_name_systematic
;
{4-[10,15,20-Tris(4-methoxyphenyl)porphyrin-5-yl]benzyl 2-diazoacetato}zinc(II)
;
_space_group_crystal_system monoclinic
_space_group_IT_number 4
_space_group_name_Hall 'P 2yb'
_space_group_name_H-M_alt 'P 1 21 1'
_atom_sites_solution_hydrogens geom
_atom_sites_solution_primary direct
_atom_sites_solution_secondary difmap
_cell_angle_alpha 90
_cell_angle_beta 98.523(3)
_cell_angle_gamma 90
_cell_formula_units_Z 2
_cell_length_a 10.8054(8)
_cell_length_b 19.3938(14)
_cell_length_c 12.7467(10)
_cell_measurement_reflns_used 9886
_cell_measurement_temperature 150
_cell_measurement_theta_max 27.43
_cell_measurement_theta_min 2.54
_cell_volume 2641.7(3)
_computing_cell_refinement
;
APEX3 (Bruker, 2015)
;
_computing_data_collection
;
SAINT (Bruker, 2014)
;
_computing_data_reduction
;
SAINT (Bruker, 2014)
;
_computing_molecular_graphics
;
<i>SXGRAPH</i> (Farrugia, 1999), Mercury (Macrae <i>et al.</i>,
2008)
;
_computing_publication_material
;
<i>CRYSCALC</i> (Roisnel, local program, 2019)
;
_computing_structure_refinement
;
<i>SHELXL2018/3</i> (Sheldrick, 2015)
;
_computing_structure_solution
;
SIR97 (Altomare <i>et al.</i>,  1999)
;
_diffrn_ambient_temperature 150
_diffrn_detector '(CMOS) PHOTON 100'
_diffrn_detector_area_resol_mean 10.4167
_diffrn_measured_fraction_theta_full 0.997
_diffrn_measured_fraction_theta_max 0.996
_diffrn_measurement_device_type 'D8 VENTURE Bruker AXS'
_diffrn_measurement_method 'rotation images'
_diffrn_radiation_monochromator 'multilayer monochromator'
_diffrn_radiation_probe x-ray
_diffrn_radiation_source 'Incoatec microfocus sealed tube'
_diffrn_radiation_type MoK\a
_diffrn_radiation_wavelength 0.71073
_diffrn_reflns_av_R_equivalents 0.0471
_diffrn_reflns_av_unetI/netI 0.0609
_diffrn_reflns_limit_h_max 13
_diffrn_reflns_limit_h_min -14
_diffrn_reflns_limit_k_max 25
_diffrn_reflns_limit_k_min -24
_diffrn_reflns_limit_l_max 16
_diffrn_reflns_limit_l_min -16
_diffrn_reflns_number 28170
_diffrn_reflns_theta_full 25.242
_diffrn_reflns_theta_max 27.517
_diffrn_reflns_theta_min 2.100
_diffrn_source_current 1.0
_diffrn_source_voltage 50.0
_exptl_absorpt_coefficient_mu 0.510
_exptl_absorpt_correction_T_max 0.950
_exptl_absorpt_correction_T_min 0.704
_exptl_absorpt_correction_type multi-scan
_exptl_absorpt_process_details
;
(SADABS; Bruker, 2014)
;
_exptl_crystal_colour red
_exptl_crystal_density_diffrn 1.089
_exptl_crystal_description prism
_exptl_crystal_F_000 896
_exptl_crystal_size_max 0.320
_exptl_crystal_size_mid 0.300
_exptl_crystal_size_min 0.100
_refine_diff_density_max 0.433
_refine_diff_density_min -0.420
_refine_ls_abs_structure_details
;
Flack (1983)
;
_refine_ls_abs_structure_Flack 0.033(15)
_refine_ls_extinction_method none
_refine_ls_goodness_of_fit_ref 1.036
_refine_ls_hydrogen_treatment constr
_refine_ls_matrix_type full
_refine_ls_number_parameters 563
_refine_ls_number_reflns 12068
_refine_ls_number_restraints 1
_refine_ls_restrained_S_all 1.036
_refine_ls_R_factor_all 0.0674
_refine_ls_R_factor_gt 0.0508
_refine_ls_shift/su_max 0.024
_refine_ls_shift/su_mean 0.000
_refine_ls_structure_factor_coef Fsqd
_refine_ls_weighting_details 'w=1/[\s^2^(Fo^2^)+(0.0738P)^2^+1.1085P] where P=(Fo^2^+2Fc^2^)/3'
_refine_ls_weighting_scheme calc
_refine_ls_wR_factor_gt 0.1299
_refine_ls_wR_factor_ref 0.1388
_reflns_number_gt 9931
_reflns_number_total 12068
_reflns_threshold_expression I>2\s(I)
_cod_data_source_file hb7871sup1.cif
_cod_data_source_block I
_cod_original_sg_symbol_H-M 'P 21'
_cod_database_code 2243266

loop_
_space_group_symop_operation_xyz
'x, y, z'
'-x, y+1/2, -z'

loop_
_atom_site_type_symbol
_atom_site_label
_atom_site_fract_x
_atom_site_fract_y
_atom_site_fract_z
_atom_site_U_iso_or_equiv
_atom_site_adp_type
_atom_site_calc_flag
_atom_site_occupancy
Zn Zn1 0.00556(5) 0.70060(3) 0.62458(4) 0.02718(14) Uani d 1
N N1 0.0900(4) 0.7458(2) 0.5081(3) 0.0273(9) Uani d 1
N N2 -0.1436(4) 0.6737(2) 0.5139(3) 0.0279(9) Uani d 1
N N3 -0.0613(4) 0.6355(2) 0.7323(3) 0.0280(9) Uani d 1
N N4 0.1702(3) 0.7083(3) 0.7288(3) 0.0264(8) Uani d 1
C C1 0.0353(4) 0.7599(3) 0.4074(4) 0.0258(10) Uani d 1
C C2 -0.0846(5) 0.7376(3) 0.3602(4) 0.0284(10) Uani d 1
C C3 -0.1656(4) 0.6983(3) 0.4102(3) 0.0282(9) Uani d 1
C C4 -0.2887(5) 0.6744(3) 0.3615(4) 0.0294(10) Uani d 1
H H4 -0.327042 0.683287 0.290868 0.035 Uiso calc 1
C C5 -0.3383(5) 0.6375(3) 0.4341(4) 0.0341(12) Uani d 1
H H5 -0.417616 0.615398 0.425012 0.041 Uiso calc 1
C C6 -0.2463(5) 0.6384(3) 0.5294(4) 0.0267(10) Uani d 1
C C7 -0.2652(5) 0.6058(2) 0.6254(4) 0.0257(10) Uani d 1
C C8 -0.1758(5) 0.6049(3) 0.7185(4) 0.0304(11) Uani d 1
C C9 -0.1968(6) 0.5711(3) 0.8157(4) 0.0401(13) Uani d 1
H H9 -0.269308 0.546393 0.827774 0.048 Uiso calc 1
C C10 -0.0913(5) 0.5821(3) 0.8860(4) 0.0331(12) Uani d 1
H H10 -0.075922 0.565878 0.957105 0.040 Uiso calc 1
C C11 -0.0068(5) 0.6227(3) 0.8337(4) 0.0281(10) Uani d 1
C C12 0.1111(5) 0.6462(3) 0.8823(4) 0.0309(11) Uani d 1
C C13 0.1928(5) 0.6856(2) 0.8307(4) 0.0281(11) Uani d 1
C C14 0.3165(5) 0.7062(3) 0.8786(4) 0.0345(10) Uani d 1
H H14 0.355695 0.696032 0.948623 0.041 Uiso calc 1
C C15 0.3662(5) 0.7428(3) 0.8045(4) 0.0327(11) Uani d 1
H H15 0.446606 0.763638 0.813239 0.039 Uiso calc 1
C C16 0.2751(4) 0.7442(3) 0.7105(4) 0.0266(10) Uani d 1
C C17 0.2948(5) 0.7755(2) 0.6138(4) 0.0262(10) Uani d 1
C C18 0.2070(5) 0.7756(2) 0.5209(4) 0.0263(10) Uani d 1
C C19 0.2248(5) 0.8106(3) 0.4230(4) 0.0325(11) Uani d 1
H H19 0.296284 0.836265 0.410923 0.039 Uiso calc 1
C C20 0.1203(6) 0.7995(3) 0.3528(4) 0.0408(13) Uani d 1
H H20 0.105179 0.814796 0.281241 0.049 Uiso calc 1
C C21 -0.1269(5) 0.7562(3) 0.2450(4) 0.0305(11) Uani d 1
C C22 -0.1727(9) 0.8212(4) 0.2161(5) 0.061(2) Uani d 1
H H22 -0.177863 0.854917 0.269352 0.073 Uiso calc 1
C C23 -0.2109(9) 0.8379(4) 0.1107(6) 0.067(2) Uani d 1
H H23 -0.236839 0.883653 0.092358 0.080 Uiso calc 1
C C24 -0.2119(6) 0.7893(3) 0.0320(4) 0.0434(14) Uani d 1
C C25 -0.1649(6) 0.7242(3) 0.0607(5) 0.0475(16) Uani d 1
H H25 -0.162430 0.689600 0.008378 0.057 Uiso calc 1
C C26 -0.1217(5) 0.7103(3) 0.1663(4) 0.0395(13) Uani d 1
H H26 -0.086674 0.666223 0.184301 0.047 Uiso calc 1
O O27 -0.2603(5) 0.8092(3) -0.0664(3) 0.0585(13) Uani d 1
C C28 -0.2763(7) 0.7571(4) -0.1445(5) 0.0555(18) Uani d 1
H H28A -0.320784 0.717971 -0.118881 0.083 Uiso calc 1
H H28B -0.194202 0.741805 -0.159425 0.083 Uiso calc 1
H H28C -0.324992 0.775327 -0.209602 0.083 Uiso calc 1
C C31 0.1521(5) 0.6269(3) 0.9941(4) 0.0298(10) Uani d 1
C C32 0.1745(6) 0.5584(3) 1.0261(5) 0.0419(13) Uani d 1
H H32 0.160518 0.522090 0.975640 0.050 Uiso calc 1
C C33 0.2178(6) 0.5436(3) 1.1330(4) 0.0380(12) Uani d 1
H H33 0.231397 0.496819 1.153829 0.046 Uiso calc 1
C C34 0.2405(6) 0.5930(3) 1.2067(5) 0.0424(14) Uani d 1
C C35 0.2166(6) 0.6622(3) 1.1777(4) 0.0397(13) Uani d 1
H H35 0.229459 0.697573 1.229692 0.048 Uiso calc 1
C C36 0.1744(5) 0.6783(3) 1.0732(4) 0.0363(12) Uani d 1
H H36 0.159940 0.725241 1.053906 0.044 Uiso calc 1
O O37 0.2872(4) 0.5733(2) 1.3082(3) 0.0470(10) Uani d 1
C C38 0.3071(7) 0.6249(3) 1.3886(5) 0.0478(15) Uani d 1
H H38A 0.363013 0.660543 1.367831 0.072 Uiso calc 1
H H38B 0.345083 0.603894 1.455623 0.072 Uiso calc 1
H H38C 0.226739 0.645802 1.397698 0.072 Uiso calc 1
C C41 -0.3889(5) 0.5724(2) 0.6304(4) 0.0260(10) Uani d 1
C C42 -0.4812(6) 0.6063(3) 0.6729(5) 0.0387(13) Uani d 1
H H42 -0.465968 0.652103 0.697849 0.046 Uiso calc 1
C C43 -0.5957(6) 0.5764(3) 0.6808(6) 0.0464(15) Uani d 1
H H43 -0.658937 0.602078 0.707695 0.056 Uiso calc 1
C C44 -0.6171(5) 0.5084(3) 0.6488(5) 0.0353(12) Uani d 1
C C45 -0.5207(7) 0.4725(3) 0.6066(5) 0.0497(16) Uani d 1
H H45 -0.532431 0.425747 0.585217 0.060 Uiso calc 1
C C46 -0.4128(6) 0.5049(3) 0.5969(6) 0.0454(15) Uani d 1
H H46 -0.350744 0.480710 0.566033 0.054 Uiso calc 1
O O47 -0.7270(4) 0.4728(2) 0.6512(5) 0.0628(14) Uani d 1
C C48 -0.8253(10) 0.5098(5) 0.6903(13) 0.123(5) Uani d 1
H H48A -0.827708 0.557236 0.663782 0.184 Uiso calc 1
H H48B -0.809986 0.510177 0.768063 0.184 Uiso calc 1
H H48C -0.905543 0.487177 0.665944 0.184 Uiso calc 1
C C54 0.6527(5) 0.8721(3) 0.6153(4) 0.0297(11) Uani d 1
C C55 0.5618(5) 0.9019(3) 0.6678(5) 0.0357(12) Uani d 1
H H55 0.579464 0.944167 0.704745 0.043 Uiso calc 1
C C56 0.4463(6) 0.8711(3) 0.6671(5) 0.0385(13) Uani d 1
H H56 0.386237 0.892012 0.704379 0.046 Uiso calc 1
C C51 0.4173(5) 0.8096(3) 0.6121(4) 0.0271(10) Uani d 1
C C52 0.5070(5) 0.7809(2) 0.5572(4) 0.0256(10) Uani d 1
H H52 0.488255 0.739651 0.517825 0.031 Uiso calc 1
C C53 0.6239(5) 0.8117(3) 0.5589(4) 0.0306(11) Uani d 1
H H53 0.684042 0.791255 0.521289 0.037 Uiso calc 1
O O58 0.8581(4) 0.89908(19) 0.7153(3) 0.0390(9) Uani d 1
C C59 0.9262(5) 0.8416(3) 0.7264(5) 0.0342(12) Uani d 1
C C57 0.7751(5) 0.9070(3) 0.6121(4) 0.0326(11) Uani d 1
H H57A 0.816041 0.886703 0.554810 0.039 Uiso calc 1
H H57B 0.760818 0.956611 0.596421 0.039 Uiso calc 1
O O60 0.9171(4) 0.7974(2) 0.6583(3) 0.0410(9) Uani d 1
C C61 1.0062(7) 0.8346(3) 0.8270(6) 0.0530(18) Uani d 1
H H61 1.059875 0.795791 0.839911 0.064 Uiso calc 1
N N62 1.0053(7) 0.8808(4) 0.8992(6) 0.076(2) Uani d 1
N N63 1.0095(9) 0.9222(5) 0.9599(7) 0.109(4) Uani d 1

loop_
_atom_site_aniso_label
_atom_site_aniso_U_11
_atom_site_aniso_U_22
_atom_site_aniso_U_33
_atom_site_aniso_U_12
_atom_site_aniso_U_13
_atom_site_aniso_U_23
Zn1 0.0255(2) 0.0322(3) 0.0238(2) -0.0034(3) 0.00351(18) 0.0022(3)
N1 0.022(2) 0.033(2) 0.027(2) -0.0035(17) 0.0065(17) 0.0021(17)
N2 0.031(2) 0.033(2) 0.019(2) -0.0007(17) 0.0022(17) -0.0004(16)
N3 0.027(2) 0.031(2) 0.024(2) -0.0103(17) 0.0004(17) 0.0036(17)
N4 0.0224(17) 0.031(2) 0.0257(18) 0.0005(19) 0.0030(14) 0.0083(19)
C1 0.020(2) 0.036(3) 0.022(2) 0.0022(19) 0.0038(18) 0.0054(19)
C2 0.028(2) 0.032(2) 0.025(2) 0.000(2) 0.0030(19) 0.001(2)
C3 0.029(2) 0.034(2) 0.020(2) 0.004(3) -0.0003(16) 0.000(2)
C4 0.025(2) 0.039(2) 0.023(2) -0.004(2) -0.0003(19) -0.001(2)
C5 0.029(3) 0.045(3) 0.028(3) -0.001(2) 0.005(2) -0.005(2)
C6 0.029(3) 0.031(2) 0.021(2) 0.000(2) 0.0030(19) -0.0022(18)
C7 0.029(3) 0.027(2) 0.023(2) -0.0018(19) 0.0078(19) -0.0022(18)
C8 0.036(3) 0.034(3) 0.022(2) -0.006(2) 0.004(2) 0.0011(19)
C9 0.038(3) 0.055(3) 0.027(3) -0.016(3) 0.002(2) 0.008(2)
C10 0.028(3) 0.048(3) 0.023(3) -0.011(2) 0.001(2) 0.010(2)
C11 0.028(3) 0.030(2) 0.026(2) -0.005(2) 0.004(2) 0.0047(19)
C12 0.029(3) 0.038(3) 0.024(2) 0.001(2) -0.002(2) 0.006(2)
C13 0.025(2) 0.032(3) 0.028(2) -0.0006(18) 0.0061(19) 0.0038(17)
C14 0.031(2) 0.042(3) 0.030(2) -0.004(3) 0.0008(18) 0.004(3)
C15 0.026(3) 0.042(3) 0.029(3) -0.008(2) 0.001(2) 0.004(2)
C16 0.020(2) 0.032(2) 0.029(2) -0.0027(19) 0.0053(19) 0.0004(19)
C17 0.026(2) 0.024(2) 0.029(3) -0.0067(18) 0.003(2) -0.0015(18)
C18 0.026(2) 0.031(2) 0.022(2) -0.0014(19) 0.0065(19) 0.0029(18)
C19 0.031(3) 0.041(3) 0.025(3) -0.010(2) 0.003(2) 0.005(2)
C20 0.049(3) 0.051(3) 0.023(3) 0.002(3) 0.008(2) 0.012(2)
C21 0.028(3) 0.039(3) 0.025(3) 0.000(2) 0.005(2) 0.006(2)
C22 0.103(6) 0.042(3) 0.036(3) 0.013(4) 0.006(4) 0.006(3)
C23 0.102(7) 0.043(4) 0.049(4) 0.018(4) -0.006(4) 0.005(3)
C24 0.046(3) 0.060(4) 0.025(3) 0.005(3) 0.010(2) 0.019(3)
C25 0.051(4) 0.062(4) 0.029(3) 0.014(3) 0.006(3) 0.001(2)
C26 0.044(3) 0.038(3) 0.035(3) 0.017(3) -0.001(2) 0.004(2)
O27 0.065(3) 0.079(3) 0.029(2) 0.018(3) 0.002(2) 0.012(2)
C28 0.058(4) 0.080(5) 0.025(3) -0.002(4) -0.004(3) 0.017(3)
C31 0.028(3) 0.034(2) 0.027(3) -0.004(2) 0.002(2) -0.001(2)
C32 0.049(3) 0.041(3) 0.032(3) -0.002(3) -0.003(3) 0.008(2)
C33 0.052(3) 0.033(3) 0.029(3) -0.005(2) 0.002(2) 0.007(2)
C34 0.040(3) 0.054(4) 0.030(3) -0.007(3) -0.003(2) 0.009(3)
C35 0.039(3) 0.055(3) 0.024(3) -0.008(3) 0.001(2) -0.003(2)
C36 0.037(3) 0.042(3) 0.029(3) 0.001(2) 0.000(2) 0.006(2)
O37 0.057(3) 0.046(2) 0.035(2) 0.000(2) -0.002(2) 0.0109(18)
C38 0.048(4) 0.048(3) 0.043(4) -0.002(3) -0.009(3) -0.002(3)
C41 0.030(3) 0.027(2) 0.021(2) -0.004(2) 0.0042(19) -0.0008(18)
C42 0.041(3) 0.029(3) 0.050(4) -0.008(2) 0.017(3) -0.004(2)
C43 0.032(3) 0.039(3) 0.072(5) -0.004(2) 0.018(3) -0.004(3)
C44 0.034(3) 0.026(2) 0.045(3) -0.013(2) 0.005(2) 0.004(2)
C45 0.059(4) 0.037(3) 0.056(4) -0.017(3) 0.018(3) -0.016(3)
C46 0.037(3) 0.042(3) 0.059(4) -0.005(3) 0.015(3) -0.019(3)
O47 0.038(2) 0.047(2) 0.108(4) -0.015(2) 0.025(3) -0.004(3)
C48 0.079(7) 0.052(5) 0.259(17) -0.015(5) 0.096(9) -0.032(7)
C54 0.030(3) 0.023(2) 0.036(3) 0.003(2) 0.006(2) 0.008(2)
C55 0.036(3) 0.033(3) 0.039(3) -0.006(2) 0.011(2) -0.013(2)
C56 0.043(3) 0.031(3) 0.044(3) -0.003(2) 0.015(3) -0.014(2)
C51 0.024(2) 0.034(2) 0.022(2) -0.002(2) 0.0009(19) -0.0019(19)
C52 0.024(2) 0.028(2) 0.024(2) -0.0025(19) 0.0008(19) -0.0022(18)
C53 0.031(3) 0.030(2) 0.031(3) 0.001(2) 0.006(2) 0.007(2)
O58 0.041(2) 0.0315(19) 0.043(2) -0.0015(16) 0.0017(18) -0.0020(16)
C59 0.028(3) 0.027(2) 0.050(3) -0.003(2) 0.015(2) -0.007(2)
C57 0.026(3) 0.032(2) 0.040(3) -0.004(2) 0.005(2) 0.001(2)
O60 0.044(2) 0.037(2) 0.042(2) 0.0002(17) 0.0075(18) -0.0055(17)
C61 0.055(4) 0.033(3) 0.063(4) 0.002(3) -0.017(3) -0.014(3)
N62 0.079(5) 0.080(5) 0.066(4) 0.030(4) 0.001(4) -0.014(4)
N63 0.109(7) 0.118(7) 0.089(6) 0.034(6) -0.021(5) -0.066(6)

loop_
_atom_type_symbol
_atom_type_description
_atom_type_scat_dispersion_real
_atom_type_scat_dispersion_imag
_atom_type_scat_source
C C 0.0033 0.0016 'International Tables Vol C Tables 4.2.6.8 and 6.1.1.4'
H H 0.0000 0.0000 'International Tables Vol C Tables 4.2.6.8 and 6.1.1.4'
N N 0.0061 0.0033 'International Tables Vol C Tables 4.2.6.8 and 6.1.1.4'
O O 0.0106 0.0060 'International Tables Vol C Tables 4.2.6.8 and 6.1.1.4'
Zn Zn 0.2839 1.4301 'International Tables Vol C Tables 4.2.6.8 and 6.1.1.4'

loop_
_geom_angle_atom_site_label_1
_geom_angle_atom_site_label_2
_geom_angle_atom_site_label_3
_geom_angle_site_symmetry_3
_geom_angle
N2 Zn1 N1 . 89.95(17)
N2 Zn1 N4 . 168.25(18)
N1 Zn1 N4 . 90.10(16)
N2 Zn1 N3 . 89.15(16)
N1 Zn1 N3 . 167.43(17)
N4 Zn1 N3 . 88.25(16)
N2 Zn1 O60 1_455 91.84(16)
N1 Zn1 O60 1_455 91.71(16)
N4 Zn1 O60 1_455 99.90(17)
N3 Zn1 O60 1_455 100.85(17)
C1 N1 C18 . 106.9(4)
C1 N1 Zn1 . 126.3(3)
C18 N1 Zn1 . 126.3(3)
C6 N2 C3 . 106.6(4)
C6 N2 Zn1 . 127.7(3)
C3 N2 Zn1 . 125.0(3)
C8 N3 C11 . 107.5(4)
C8 N3 Zn1 . 125.4(3)
C11 N3 Zn1 . 126.5(3)
C13 N4 C16 . 106.8(4)
C13 N4 Zn1 . 127.5(3)
C16 N4 Zn1 . 125.5(3)
N1 C1 C2 . 125.7(4)
N1 C1 C20 . 110.0(4)
C2 C1 C20 . 124.3(5)
C3 C2 C1 . 125.1(5)
C3 C2 C21 . 117.1(4)
C1 C2 C21 . 117.7(4)
C2 C3 N2 . 126.5(4)
C2 C3 C4 . 125.4(4)
N2 C3 C4 . 108.2(4)
C5 C4 C3 . 108.0(5)
C5 C4 H4 . 126.0
C3 C4 H4 . 126.0
C4 C5 C6 . 106.1(5)
C4 C5 H5 . 127.0
C6 C5 H5 . 127.0
N2 C6 C7 . 125.6(4)
N2 C6 C5 . 111.2(4)
C7 C6 C5 . 123.3(5)
C8 C7 C6 . 124.2(5)
C8 C7 C41 . 117.6(4)
C6 C7 C41 . 118.2(4)
N3 C8 C7 . 126.8(4)
N3 C8 C9 . 110.0(5)
C7 C8 C9 . 123.3(5)
C10 C9 C8 . 105.7(5)
C10 C9 H9 . 127.2
C8 C9 H9 . 127.2
C9 C10 C11 . 107.9(5)
C9 C10 H10 . 126.1
C11 C10 H10 . 126.1
N3 C11 C12 . 126.6(4)
N3 C11 C10 . 108.9(4)
C12 C11 C10 . 124.5(5)
C13 C12 C11 . 124.2(5)
C13 C12 C31 . 118.1(5)
C11 C12 C31 . 117.8(5)
N4 C13 C12 . 126.0(5)
N4 C13 C14 . 109.8(4)
C12 C13 C14 . 124.2(5)
C15 C14 C13 . 106.8(4)
C15 C14 H14 . 126.6
C13 C14 H14 . 126.6
C14 C15 C16 . 107.4(5)
C14 C15 H15 . 126.3
C16 C15 H15 . 126.3
N4 C16 C17 . 126.6(4)
N4 C16 C15 . 109.2(4)
C17 C16 C15 . 124.2(4)
C18 C17 C16 . 124.4(4)
C18 C17 C51 . 118.7(4)
C16 C17 C51 . 117.0(4)
N1 C18 C17 . 126.4(4)
N1 C18 C19 . 109.2(4)
C17 C18 C19 . 124.4(5)
C20 C19 C18 . 106.8(5)
C20 C19 H19 . 126.6
C18 C19 H19 . 126.6
C19 C20 C1 . 107.0(5)
C19 C20 H20 . 126.5
C1 C20 H20 . 126.5
C26 C21 C22 . 117.1(5)
C26 C21 C2 . 121.6(5)
C22 C21 C2 . 121.3(5)
C23 C22 C21 . 120.9(6)
C23 C22 H22 . 119.5
C21 C22 H22 . 119.5
C24 C23 C22 . 121.2(6)
C24 C23 H23 . 119.4
C22 C23 H23 . 119.4
O27 C24 C23 . 116.5(6)
O27 C24 C25 . 125.7(6)
C23 C24 C25 . 117.8(5)
C26 C25 C24 . 119.4(6)
C26 C25 H25 . 120.3
C24 C25 H25 . 120.3
C21 C26 C25 . 123.3(5)
C21 C26 H26 . 118.3
C25 C26 H26 . 118.3
C24 O27 C28 . 116.4(5)
O27 C28 H28A . 109.5
O27 C28 H28B . 109.5
H28A C28 H28B . 109.5
O27 C28 H28C . 109.5
H28A C28 H28C . 109.5
H28B C28 H28C . 109.5
C32 C31 C36 . 117.2(5)
C32 C31 C12 . 122.4(5)
C36 C31 C12 . 120.4(5)
C31 C32 C33 . 119.7(5)
C31 C32 H32 . 120.2
C33 C32 H32 . 120.2
C34 C33 C32 . 122.3(5)
C34 C33 H33 . 118.8
C32 C33 H33 . 118.8
C33 C34 O37 . 117.8(5)
C33 C34 C35 . 119.4(5)
O37 C34 C35 . 122.8(6)
C36 C35 C34 . 119.5(5)
C36 C35 H35 . 120.2
C34 C35 H35 . 120.2
C35 C36 C31 . 121.8(5)
C35 C36 H36 . 119.1
C31 C36 H36 . 119.1
C34 O37 C38 . 118.5(5)
O37 C38 H38A . 109.5
O37 C38 H38B . 109.5
H38A C38 H38B . 109.5
O37 C38 H38C . 109.5
H38A C38 H38C . 109.5
H38B C38 H38C . 109.5
C42 C41 C46 . 117.4(5)
C42 C41 C7 . 121.1(4)
C46 C41 C7 . 121.5(5)
C41 C42 C43 . 122.6(5)
C41 C42 H42 . 118.7
C43 C42 H42 . 118.7
C42 C43 C44 . 119.2(6)
C42 C43 H43 . 120.4
C44 C43 H43 . 120.4
O47 C44 C43 . 125.1(6)
O47 C44 C45 . 116.5(5)
C43 C44 C45 . 118.4(5)
C46 C45 C44 . 120.0(5)
C46 C45 H45 . 120.0
C44 C45 H45 . 120.0
C45 C46 C41 . 122.4(6)
C45 C46 H46 . 118.8
C41 C46 H46 . 118.8
C44 O47 C48 . 116.4(6)
O47 C48 H48A . 109.5
O47 C48 H48B . 109.5
H48A C48 H48B . 109.5
O47 C48 H48C . 109.5
H48A C48 H48C . 109.5
H48B C48 H48C . 109.5
C53 C54 C55 . 118.7(5)
C53 C54 C57 . 120.1(5)
C55 C54 C57 . 121.0(5)
C56 C55 C54 . 121.2(5)
C56 C55 H55 . 119.4
C54 C55 H55 . 119.4
C55 C56 C51 . 120.5(5)
C55 C56 H56 . 119.7
C51 C56 H56 . 119.7
C52 C51 C56 . 118.2(5)
C52 C51 C17 . 121.3(4)
C56 C51 C17 . 120.5(5)
C51 C52 C53 . 121.1(5)
C51 C52 H52 . 119.4
C53 C52 H52 . 119.4
C54 C53 C52 . 120.3(5)
C54 C53 H53 . 119.9
C52 C53 H53 . 119.9
C59 O58 C57 . 115.6(4)
O60 C59 O58 . 122.0(5)
O60 C59 C61 . 123.0(5)
O58 C59 C61 . 114.9(5)
O58 C57 C54 . 110.5(4)
O58 C57 H57A . 109.6
C54 C57 H57A . 109.6
O58 C57 H57B . 109.6
C54 C57 H57B . 109.6
H57A C57 H57B . 108.1
C59 O60 Zn1 1_655 139.3(4)
N62 C61 C59 . 120.3(6)
N62 C61 H61 . 119.9
C59 C61 H61 . 119.9
N63 N62 C61 . 176.5(11)

loop_
_geom_bond_atom_site_label_1
_geom_bond_atom_site_label_2
_geom_bond_site_symmetry_2
_geom_bond_distance
Zn1 N2 . 2.046(4)
Zn1 N1 . 2.051(4)
Zn1 N4 . 2.062(4)
Zn1 N3 . 2.073(4)
Zn1 O60 1_455 2.179(4)
N1 C1 . 1.359(6)
N1 C18 . 1.378(6)
N2 C6 . 1.343(7)
N2 C3 . 1.392(6)
N3 C8 . 1.359(7)
N3 C11 . 1.360(7)
N4 C13 . 1.359(6)
N4 C16 . 1.379(6)
C1 C2 . 1.413(7)
C1 C20 . 1.452(7)
C2 C3 . 1.385(7)
C2 C21 . 1.517(7)
C3 C4 . 1.457(7)
C4 C5 . 1.342(8)
C4 H4 . 0.9500
C5 C6 . 1.451(7)
C5 H5 . 0.9500
C6 C7 . 1.419(7)
C7 C8 . 1.415(7)
C7 C41 . 1.495(7)
C8 C9 . 1.449(7)
C9 C10 . 1.358(8)
C9 H9 . 0.9500
C10 C11 . 1.443(7)
C10 H10 . 0.9500
C11 C12 . 1.407(7)
C12 C13 . 1.403(7)
C12 C31 . 1.476(7)
C13 C14 . 1.441(7)
C14 C15 . 1.354(7)
C14 H14 . 0.9500
C15 C16 . 1.434(7)
C15 H15 . 0.9500
C16 C17 . 1.418(7)
C17 C18 . 1.404(7)
C17 C51 . 1.483(7)
C18 C19 . 1.458(7)
C19 C20 . 1.350(8)
C19 H19 . 0.9500
C20 H20 . 0.9500
C21 C26 . 1.347(8)
C21 C22 . 1.384(8)
C22 C23 . 1.384(10)
C22 H22 . 0.9500
C23 C24 . 1.374(10)
C23 H23 . 0.9500
C24 O27 . 1.342(7)
C24 C25 . 1.389(9)
C25 C26 . 1.385(8)
C25 H25 . 0.9500
C26 H26 . 0.9500
O27 C28 . 1.411(9)
C28 H28A . 0.9800
C28 H28B . 0.9800
C28 H28C . 0.9800
C31 C32 . 1.401(8)
C31 C36 . 1.413(8)
C32 C33 . 1.403(8)
C32 H32 . 0.9500
C33 C34 . 1.340(8)
C33 H33 . 0.9500
C34 O37 . 1.371(7)
C34 C35 . 1.405(9)
C35 C36 . 1.378(8)
C35 H35 . 0.9500
C36 H36 . 0.9500
O37 C38 . 1.426(8)
C38 H38A . 0.9800
C38 H38B . 0.9800
C38 H38C . 0.9800
C41 C42 . 1.372(8)
C41 C46 . 1.389(8)
C42 C43 . 1.383(8)
C42 H42 . 0.9500
C43 C44 . 1.390(8)
C43 H43 . 0.9500
C44 O47 . 1.377(7)
C44 C45 . 1.423(9)
C45 C46 . 1.345(9)
C45 H45 . 0.9500
C46 H46 . 0.9500
O47 C48 . 1.431(10)
C48 H48A . 0.9800
C48 H48B . 0.9800
C48 H48C . 0.9800
C54 C53 . 1.384(7)
C54 C55 . 1.394(8)
C54 C57 . 1.492(7)
C55 C56 . 1.381(8)
C55 H55 . 0.9500
C56 C51 . 1.397(7)
C56 H56 . 0.9500
C51 C52 . 1.393(7)
C52 C53 . 1.395(7)
C52 H52 . 0.9500
C53 H53 . 0.9500
O58 C59 . 1.332(6)
O58 C57 . 1.486(7)
C59 O60 . 1.213(6)
C59 C61 . 1.443(9)
C57 H57A . 0.9900
C57 H57B . 0.9900
C61 N62 . 1.285(10)
C61 H61 . 0.9500
N62 N63 . 1.112(10)

loop_
_geom_torsion_atom_site_label_1
_geom_torsion_atom_site_label_2
_geom_torsion_atom_site_label_3
_geom_torsion_atom_site_label_4
_geom_torsion_site_symmetry_4
_geom_torsion
C18 N1 C1 C2 . 178.4(5)
Zn1 N1 C1 C2 . -9.3(7)
C18 N1 C1 C20 . 0.7(6)
Zn1 N1 C1 C20 . 173.0(4)
N1 C1 C2 C3 . 0.9(8)
C20 C1 C2 C3 . 178.3(5)
N1 C1 C2 C21 . -177.4(5)
C20 C1 C2 C21 . 0.0(8)
C1 C2 C3 N2 . -0.6(9)
C21 C2 C3 N2 . 177.7(5)
C1 C2 C3 C4 . -179.2(5)
C21 C2 C3 C4 . -0.9(8)
C6 N2 C3 C2 . 179.9(5)
Zn1 N2 C3 C2 . 8.7(8)
C6 N2 C3 C4 . -1.2(6)
Zn1 N2 C3 C4 . -172.5(3)
C2 C3 C4 C5 . 179.5(5)
N2 C3 C4 C5 . 0.6(6)
C3 C4 C5 C6 . 0.2(6)
C3 N2 C6 C7 . -178.5(5)
Zn1 N2 C6 C7 . -7.5(7)
C3 N2 C6 C5 . 1.4(6)
Zn1 N2 C6 C5 . 172.4(3)
C4 C5 C6 N2 . -1.0(6)
C4 C5 C6 C7 . 178.9(5)
N2 C6 C7 C8 . -1.3(8)
C5 C6 C7 C8 . 178.8(5)
N2 C6 C7 C41 . 176.3(5)
C5 C6 C7 C41 . -3.6(7)
C11 N3 C8 C7 . 179.2(5)
Zn1 N3 C8 C7 . 6.9(8)
C11 N3 C8 C9 . 0.3(6)
Zn1 N3 C8 C9 . -171.9(4)
C6 C7 C8 N3 . 1.5(8)
C41 C7 C8 N3 . -176.1(5)
C6 C7 C8 C9 . -179.8(5)
C41 C7 C8 C9 . 2.6(8)
N3 C8 C9 C10 . -0.6(7)
C7 C8 C9 C10 . -179.5(5)
C8 C9 C10 C11 . 0.6(7)
C8 N3 C11 C12 . -178.4(5)
Zn1 N3 C11 C12 . -6.3(8)
C8 N3 C11 C10 . 0.1(6)
Zn1 N3 C11 C10 . 172.2(4)
C9 C10 C11 N3 . -0.5(7)
C9 C10 C11 C12 . 178.0(5)
N3 C11 C12 C13 . -1.9(9)
C10 C11 C12 C13 . 179.9(5)
N3 C11 C12 C31 . 179.4(5)
C10 C11 C12 C31 . 1.1(8)
C16 N4 C13 C12 . -179.4(5)
Zn1 N4 C13 C12 . 6.5(8)
C16 N4 C13 C14 . -1.2(6)
Zn1 N4 C13 C14 . -175.3(4)
C11 C12 C13 N4 . 1.8(8)
C31 C12 C13 N4 . -179.5(5)
C11 C12 C13 C14 . -176.1(5)
C31 C12 C13 C14 . 2.6(8)
N4 C13 C14 C15 . 1.3(7)
C12 C13 C14 C15 . 179.5(5)
C13 C14 C15 C16 . -0.9(6)
C13 N4 C16 C17 . 178.1(5)
Zn1 N4 C16 C17 . -7.6(8)
C13 N4 C16 C15 . 0.7(6)
Zn1 N4 C16 C15 . 174.9(4)
C14 C15 C16 N4 . 0.2(6)
C14 C15 C16 C17 . -177.4(5)
N4 C16 C17 C18 . 1.4(8)
C15 C16 C17 C18 . 178.5(5)
N4 C16 C17 C51 . -178.1(5)
C15 C16 C17 C51 . -1.0(7)
C1 N1 C18 C17 . 178.2(5)
Zn1 N1 C18 C17 . 6.0(7)
C1 N1 C18 C19 . 0.5(6)
Zn1 N1 C18 C19 . -171.7(3)
C16 C17 C18 N1 . -0.4(8)
C51 C17 C18 N1 . 179.1(5)
C16 C17 C18 C19 . 176.9(5)
C51 C17 C18 C19 . -3.6(7)
N1 C18 C19 C20 . -1.7(6)
C17 C18 C19 C20 . -179.4(5)
C18 C19 C20 C1 . 2.0(6)
N1 C1 C20 C19 . -1.8(6)
C2 C1 C20 C19 . -179.5(5)
C3 C2 C21 C26 . -77.8(7)
C1 C2 C21 C26 . 100.6(6)
C3 C2 C21 C22 . 102.3(7)
C1 C2 C21 C22 . -79.3(8)
C26 C21 C22 C23 . -0.1(12)
C2 C21 C22 C23 . 179.9(7)
C21 C22 C23 C24 . 4.0(14)
C22 C23 C24 O27 . 174.6(8)
C22 C23 C24 C25 . -4.5(12)
O27 C24 C25 C26 . -177.7(6)
C23 C24 C25 C26 . 1.3(10)
C22 C21 C26 C25 . -3.2(10)
C2 C21 C26 C25 . 176.9(6)
C24 C25 C26 C21 . 2.6(10)
C23 C24 O27 C28 . -172.0(7)
C25 C24 O27 C28 . 7.0(10)
C13 C12 C31 C32 . -114.4(6)
C11 C12 C31 C32 . 64.5(7)
C13 C12 C31 C36 . 63.4(7)
C11 C12 C31 C36 . -117.7(6)
C36 C31 C32 C33 . -0.2(8)
C12 C31 C32 C33 . 177.7(5)
C31 C32 C33 C34 . -0.9(10)
C32 C33 C34 O37 . -177.5(6)
C32 C33 C34 C35 . 2.2(10)
C33 C34 C35 C36 . -2.3(9)
O37 C34 C35 C36 . 177.4(6)
C34 C35 C36 C31 . 1.2(9)
C32 C31 C36 C35 . 0.1(8)
C12 C31 C36 C35 . -177.9(5)
C33 C34 O37 C38 . -177.4(6)
C35 C34 O37 C38 . 2.9(9)
C8 C7 C41 C42 . 81.1(7)
C6 C7 C41 C42 . -96.7(6)
C8 C7 C41 C46 . -95.9(6)
C6 C7 C41 C46 . 86.3(7)
C46 C41 C42 C43 . -1.5(9)
C7 C41 C42 C43 . -178.6(6)
C41 C42 C43 C44 . 2.8(11)
C42 C43 C44 O47 . -179.2(6)
C42 C43 C44 C45 . -1.5(10)
O47 C44 C45 C46 . 176.9(7)
C43 C44 C45 C46 . -1.0(10)
C44 C45 C46 C41 . 2.4(11)
C42 C41 C46 C45 . -1.2(10)
C7 C41 C46 C45 . 175.9(6)
C43 C44 O47 C48 . -0.2(12)
C45 C44 O47 C48 . -177.9(9)
C53 C54 C55 C56 . 2.2(9)
C57 C54 C55 C56 . 177.2(5)
C54 C55 C56 C51 . -1.0(9)
C55 C56 C51 C52 . -0.8(9)
C55 C56 C51 C17 . 178.2(5)
C18 C17 C51 C52 . -71.5(6)
C16 C17 C51 C52 . 108.0(6)
C18 C17 C51 C56 . 109.5(6)
C16 C17 C51 C56 . -71.0(7)
C56 C51 C52 C53 . 1.5(8)
C17 C51 C52 C53 . -177.6(5)
C55 C54 C53 C52 . -1.5(8)
C57 C54 C53 C52 . -176.6(5)
C51 C52 C53 C54 . -0.3(8)
C57 O58 C59 O60 . -2.9(7)
C57 O58 C59 C61 . 180.0(5)
C59 O58 C57 C54 . 86.2(5)
C53 C54 C57 O58 . -108.5(5)
C55 C54 C57 O58 . 76.6(6)
O58 C59 O60 Zn1 1_655 174.5(4)
C61 C59 O60 Zn1 1_655 -8.5(9)
O60 C59 C61 N62 . -174.9(7)
O58 C59 C61 N62 . 2.2(10)

_cod_database_fobs_code 2243266
